data_4118095
loop_
_publ_author_name
'Muhammad Sajid'
'Annika Stute'
'Allan Jay P. Cardenas'
'Brooks J. Culotta'
'Johannes A. M. Hepperle'
'Timothy H. Warren'
'Birgitta Schirmer'
'Stefan Grimme'
'Armido Studer'
'Constantin G. Daniliuc'
'Roland Fr\"ohlich'
'Jeffrey L. Petersen'
'Gerald Kehr'
'Gerhard Erker'

_publ_section_title
;
 N,N-Addition of Frustrated Lewis Pairs to Nitric Oxide: An Easy Entry to
 a Unique Family of Aminoxyl Radicals
;
_journal_name_full 'Journal of the American Chemical Society'
_journal_page_first 10156
_journal_page_last 10168
_journal_paper_doi 10.1021/ja302652a
_journal_volume 134
_journal_year 2012
_chemical_formula_sum 'C49 H49 B F10 N O P'
_chemical_formula_weight 899.67
_chemical_name_systematic
; 
 ? 
;
_space_group_IT_number 14
_symmetry_cell_setting monoclinic
_symmetry_space_group_name_Hall '-P 2yn'
_symmetry_space_group_name_H-M 'P 1 21/n 1'
_atom_sites_solution_hydrogens geom
_atom_sites_solution_primary direct
_atom_sites_solution_secondary difmap
_audit_creation_method SHELXL-97
_cell_angle_alpha 90.00
_cell_angle_beta 105.085(1)
_cell_angle_gamma 90.00
_cell_formula_units_Z 4
_cell_length_a 11.0700(1)
_cell_length_b 21.3258(3)
_cell_length_c 18.9405(3)
_cell_measurement_reflns_used 8397
_cell_measurement_temperature 223(2)
_cell_measurement_theta_max 27.88
_cell_measurement_theta_min 4.08
_cell_volume 4317.33(10)
_computing_cell_refinement 'Collect (Nonius B.V., 1998)'
_computing_data_collection 'Collect (Nonius B.V., 1998)'
_computing_data_reduction 'Denzo-SMN (Otwinowski & Minor, 1997)'
_computing_molecular_graphics 'XP (BrukerAXS, 2000)'
_computing_publication_material 'SHELXL-97 (Sheldrick, 1997)'
_computing_structure_refinement 'SHELXL-97 (Sheldrick, 1997)'
_computing_structure_solution 'SHELXS-97 (Sheldrick, 1990)'
_diffrn_ambient_temperature 223(2)
_diffrn_measured_fraction_theta_full 0.979
_diffrn_measured_fraction_theta_max 0.979
_diffrn_measurement_device_type 'Nonius KappaCCD APEXII'
_diffrn_measurement_method '\w and \f scans'
_diffrn_radiation_monochromator 'Montel mirror'
_diffrn_radiation_source 'rotating anode Nonius FR591'
_diffrn_radiation_type MoK\a
_diffrn_radiation_wavelength 0.71073
_diffrn_reflns_av_R_equivalents 0.0304
_diffrn_reflns_av_sigmaI/netI 0.0373
_diffrn_reflns_limit_h_max 13
_diffrn_reflns_limit_h_min -13
_diffrn_reflns_limit_k_max 23
_diffrn_reflns_limit_k_min -25
_diffrn_reflns_limit_l_max 22
_diffrn_reflns_limit_l_min -22
_diffrn_reflns_number 12743
_diffrn_reflns_theta_full 25.00
_diffrn_reflns_theta_max 25.00
_diffrn_reflns_theta_min 4.15
_exptl_absorpt_coefficient_mu 0.146
_exptl_absorpt_correction_T_max 0.9956
_exptl_absorpt_correction_T_min 0.9438
_exptl_absorpt_correction_type multi-scan
_exptl_absorpt_process_details 'Denzo (otwinowski, Borek, Majewski & Minor, 2003)'
_exptl_crystal_colour colourless
_exptl_crystal_density_diffrn 1.384
_exptl_crystal_description needle
_exptl_crystal_F_000 1872
_exptl_crystal_size_max 0.40
_exptl_crystal_size_mid 0.10
_exptl_crystal_size_min 0.03
_refine_diff_density_max 0.565
_refine_diff_density_min -0.498
_refine_diff_density_rms 0.061
_refine_ls_extinction_method none
_refine_ls_goodness_of_fit_ref 1.045
_refine_ls_hydrogen_treatment constr
_refine_ls_matrix_type full
_refine_ls_number_parameters 573
_refine_ls_number_reflns 7454
_refine_ls_number_restraints 407
_refine_ls_restrained_S_all 1.055
_refine_ls_R_factor_all 0.0851
_refine_ls_R_factor_gt 0.0688
_refine_ls_shift/su_max 0.000
_refine_ls_shift/su_mean 0.000
_refine_ls_structure_factor_coef Fsqd
_refine_ls_weighting_details 'calc w=1/[\s^2^(Fo^2^)+(0.0863P)^2^+6.1537P] where P=(Fo^2^+2Fc^2^)/3'
_refine_ls_weighting_scheme calc
_refine_ls_wR_factor_gt 0.1776
_refine_ls_wR_factor_ref 0.1940
_reflns_number_gt 6030
_reflns_number_total 7454
_reflns_threshold_expression >2sigma(I)
_cod_data_source_file ja302652a_si_012.cif
_cod_data_source_block erk6094
_cod_database_code 4118095

loop_
_symmetry_equiv_pos_as_xyz
'x, y, z'
'-x+1/2, y+1/2, -z+1/2'
'-x, -y, -z'
'x-1/2, -y-1/2, z-1/2'

loop_
_atom_site_label
_atom_site_type_symbol
_atom_site_fract_x
_atom_site_fract_y
_atom_site_fract_z
_atom_site_U_iso_or_equiv
_atom_site_adp_type
_atom_site_occupancy
_atom_site_symmetry_multiplicity
_atom_site_calc_flag
_atom_site_refinement_flags
_atom_site_disorder_assembly
_atom_site_disorder_group
P1 P 0.73642(7) 0.19385(4) 0.32413(4) 0.0334(2) Uani 1 1 d U . .
B1 B 0.9911(3) 0.20241(17) 0.3416(2) 0.0344(8) Uani 1 1 d U . .
N1 N 0.8658(2) 0.16343(12) 0.31011(14) 0.0347(6) Uani 1 1 d U . .
O1 O 0.8472(2) 0.12269(11) 0.24757(12) 0.0421(5) Uani 1 1 d U C .
C1 C 0.8229(3) 0.23558(16) 0.40623(17) 0.0361(7) Uani 1 1 d U . .
H1 H 0.8557 0.2038 0.4445 0.043 Uiso 1 1 calc R . .
C2 C 0.7595(3) 0.28678(18) 0.44022(19) 0.0447(8) Uani 1 1 d U . .
H2A H 0.7215 0.3178 0.4028 0.054 Uiso 1 1 calc R . .
H2B H 0.6929 0.2683 0.4589 0.054 Uiso 1 1 calc R . .
C3 C 0.8547(3) 0.31901(19) 0.5026(2) 0.0503(9) Uani 1 1 d U . .
H3A H 0.8133 0.3527 0.5226 0.060 Uiso 1 1 calc R . .
H3B H 0.8872 0.2886 0.5417 0.060 Uiso 1 1 calc R . .
C4 C 0.9621(4) 0.34613(18) 0.4770(2) 0.0498(9) Uani 1 1 d U . .
H4A H 1.0233 0.3648 0.5186 0.060 Uiso 1 1 calc R . .
H4B H 0.9310 0.3793 0.4411 0.060 Uiso 1 1 calc R . .
C5 C 1.0251(3) 0.29521(17) 0.44272(19) 0.0427(8) Uani 1 1 d U . .
H5A H 1.0640 0.2647 0.4805 0.051 Uiso 1 1 calc R . .
H5B H 1.0917 0.3143 0.4245 0.051 Uiso 1 1 calc R . .
C6 C 0.9351(3) 0.26088(15) 0.38000(17) 0.0354(7) Uani 1 1 d U . .
H6 H 0.9016 0.2922 0.3413 0.042 Uiso 1 1 calc R . .
C11 C 0.6471(3) 0.25348(15) 0.26166(17) 0.0357(7) Uani 1 1 d U . .
C12 C 0.5411(3) 0.27959(17) 0.27919(19) 0.0408(8) Uani 1 1 d U . .
C13 C 0.4792(3) 0.32953(17) 0.2381(2) 0.0462(8) Uani 1 1 d U . .
H13 H 0.4104 0.3474 0.2512 0.055 Uiso 1 1 calc R . .
C14 C 0.5144(3) 0.35416(17) 0.1789(2) 0.0458(8) Uani 1 1 d U . .
C15 C 0.6131(3) 0.32549(17) 0.1599(2) 0.0451(8) Uani 1 1 d U . .
H15 H 0.6362 0.3403 0.1185 0.054 Uiso 1 1 calc R . .
C16 C 0.6801(3) 0.27591(17) 0.19876(18) 0.0399(8) Uani 1 1 d U . .
C17 C 0.4808(3) 0.25438(18) 0.3369(2) 0.0483(9) Uani 1 1 d U . .
H17A H 0.4400 0.2884 0.3557 0.072 Uiso 1 1 calc R . .
H17B H 0.5445 0.2359 0.3765 0.072 Uiso 1 1 calc R . .
H17C H 0.4194 0.2227 0.3152 0.072 Uiso 1 1 calc R . .
C18 C 0.4454(4) 0.40833(19) 0.1361(2) 0.0603(10) Uani 1 1 d U . .
H18A H 0.4750 0.4472 0.1612 0.090 Uiso 1 1 calc R . .
H18B H 0.3565 0.4038 0.1316 0.090 Uiso 1 1 calc R . .
H18C H 0.4600 0.4089 0.0878 0.090 Uiso 1 1 calc R . .
C19 C 0.7749(3) 0.2466(2) 0.1644(2) 0.0520(9) Uani 1 1 d U . .
H19A H 0.7321 0.2216 0.1225 0.078 Uiso 1 1 calc R . .
H19B H 0.8308 0.2199 0.1999 0.078 Uiso 1 1 calc R . .
H19C H 0.8229 0.2793 0.1486 0.078 Uiso 1 1 calc R . .
C21 C 0.6221(3) 0.13419(16) 0.33010(18) 0.0371(7) Uani 1 1 d U . .
C22 C 0.6120(3) 0.10881(16) 0.39737(19) 0.0404(8) Uani 1 1 d U . .
C23 C 0.5143(3) 0.06829(16) 0.3974(2) 0.0465(8) Uani 1 1 d U . .
H23 H 0.5076 0.0520 0.4424 0.056 Uiso 1 1 calc R . .
C24 C 0.4266(3) 0.05074(17) 0.3348(2) 0.0485(9) Uani 1 1 d U . .
C25 C 0.4403(3) 0.07388(17) 0.2690(2) 0.0495(9) Uani 1 1 d U . .
H25 H 0.3825 0.0615 0.2255 0.059 Uiso 1 1 calc R . .
C26 C 0.5357(3) 0.11454(16) 0.26478(19) 0.0428(8) Uani 1 1 d U . .
C27 C 0.7001(3) 0.1222(2) 0.47050(19) 0.0524(9) Uani 1 1 d U . .
H27A H 0.6781 0.0963 0.5074 0.079 Uiso 1 1 calc R . .
H27B H 0.6942 0.1661 0.4826 0.079 Uiso 1 1 calc R . .
H27C H 0.7850 0.1127 0.4688 0.079 Uiso 1 1 calc R . .
C28 C 0.3202(4) 0.0082(2) 0.3382(3) 0.0656(12) Uani 1 1 d U . .
H28A H 0.3512 -0.0259 0.3720 0.098 Uiso 1 1 calc R . .
H28B H 0.2827 -0.0088 0.2900 0.098 Uiso 1 1 calc R . .
H28C H 0.2578 0.0317 0.3548 0.098 Uiso 1 1 calc R . .
C29 C 0.5414(4) 0.1337(2) 0.1886(2) 0.0533(9) Uani 1 1 d U . .
H29A H 0.5066 0.1005 0.1543 0.080 Uiso 1 1 calc R . .
H29B H 0.6277 0.1410 0.1884 0.080 Uiso 1 1 calc R . .
H29C H 0.4934 0.1718 0.1745 0.080 Uiso 1 1 calc R . .
C31 C 1.0576(3) 0.22257(16) 0.27543(17) 0.0363(7) Uani 1 1 d U . .
C32 C 1.1130(3) 0.17743(16) 0.24103(19) 0.0406(8) Uani 1 1 d U . .
F32 F 1.1167(2) 0.11709(10) 0.26220(12) 0.0530(5) Uani 1 1 d U . .
C33 C 1.1689(3) 0.19001(18) 0.1854(2) 0.0473(9) Uani 1 1 d U . .
F33 F 1.2172(2) 0.14343(12) 0.15356(13) 0.0676(7) Uani 1 1 d U . .
C34 C 1.1744(3) 0.2504(2) 0.1623(2) 0.0505(9) Uani 1 1 d U . .
F34 F 1.2270(2) 0.26398(13) 0.10756(13) 0.0729(7) Uani 1 1 d U . .
C35 C 1.1253(3) 0.29714(18) 0.1956(2) 0.0492(9) Uani 1 1 d U . .
F35 F 1.1317(3) 0.35661(12) 0.17404(15) 0.0745(7) Uani 1 1 d U . .
C36 C 1.0690(3) 0.28246(17) 0.25036(19) 0.0435(8) Uani 1 1 d U . .
F36 F 1.0246(2) 0.33285(10) 0.27906(14) 0.0640(6) Uani 1 1 d U . .
C41 C 1.0993(3) 0.16380(15) 0.40460(17) 0.0359(7) Uani 1 1 d U . .
C42 C 1.0826(3) 0.11025(16) 0.44204(18) 0.0396(7) Uani 1 1 d U . .
F42 F 0.96915(19) 0.08310(10) 0.43052(11) 0.0525(5) Uani 1 1 d U . .
C43 C 1.1772(3) 0.08058(17) 0.4942(2) 0.0466(8) Uani 1 1 d U . .
F43 F 1.1526(2) 0.02742(11) 0.52576(13) 0.0690(7) Uani 1 1 d U . .
C44 C 1.2949(3) 0.1053(2) 0.5126(2) 0.0529(9) Uani 1 1 d U . .
F44 F 1.3870(2) 0.07734(13) 0.56303(15) 0.0779(8) Uani 1 1 d U . .
C45 C 1.3173(3) 0.15967(19) 0.4792(2) 0.0477(9) Uani 1 1 d U . .
F45 F 1.43137(19) 0.18555(13) 0.49792(14) 0.0686(7) Uani 1 1 d U . .
C46 C 1.2209(3) 0.18672(17) 0.42709(19) 0.0419(8) Uani 1 1 d U . .
F46 F 1.25174(18) 0.24030(10) 0.39752(12) 0.0548(6) Uani 1 1 d U . .
C51 C 0.8815(4) 0.05708(17) 0.2662(2) 0.0479(8) Uani 1 1 d U . .
H51 H 0.9646 0.0568 0.3019 0.057 Uiso 1 1 calc R A 1
C52 C 0.7927(3) 0.02289(17) 0.2994(2) 0.0490(9) Uani 1 1 d U C .
H52 H 0.7858 0.0363 0.3454 0.059 Uiso 1 1 calc R . .
C53 C 0.7232(4) -0.0247(2) 0.2689(3) 0.0630(11) Uani 1 1 d DU . .
H53 H 0.6764 -0.0452 0.2969 0.076 Uiso 1 1 calc R B 1
C54A C 0.7122(11) -0.0488(6) 0.1948(5) 0.083(2) Uani 0.747(7) 1 d PDU C 1
H54A H 0.6241 -0.0564 0.1699 0.099 Uiso 0.747(7) 1 calc PR C 1
H54B H 0.7577 -0.0885 0.1973 0.099 Uiso 0.747(7) 1 calc PR C 1
C55A C 0.7674(6) 0.0000(3) 0.1529(3) 0.0756(18) Uani 0.747(7) 1 d PDU C 1
H55A H 0.7089 0.0352 0.1397 0.091 Uiso 0.747(7) 1 calc PR C 1
H55B H 0.7774 -0.0188 0.1076 0.091 Uiso 0.747(7) 1 calc PR C 1
C56A C 0.8943(6) 0.0247(3) 0.1977(4) 0.0563(16) Uani 0.747(7) 1 d PDU C 1
H56A H 0.9533 -0.0103 0.2109 0.068 Uiso 0.747(7) 1 calc PR C 1
H56B H 0.9279 0.0542 0.1680 0.068 Uiso 0.747(7) 1 calc PR C 1
C54B C 0.741(4) -0.050(2) 0.1998(16) 0.083(2) Uani 0.253(7) 1 d PDU C 2
H54C H 0.6665 -0.0384 0.1610 0.099 Uiso 0.253(7) 1 calc PR C 2
H54D H 0.7402 -0.0959 0.2037 0.099 Uiso 0.253(7) 1 calc PR C 2
C55B C 0.8552(19) -0.0322(8) 0.1730(10) 0.0756(18) Uani 0.253(7) 1 d PDU C 2
H55C H 0.9316 -0.0504 0.2046 0.091 Uiso 0.253(7) 1 calc PR C 2
H55D H 0.8459 -0.0467 0.1228 0.091 Uiso 0.253(7) 1 calc PR C 2
C56B C 0.859(2) 0.0393(7) 0.1770(13) 0.0563(16) Uani 0.253(7) 1 d PDU C 2
H56C H 0.7804 0.0572 0.1479 0.068 Uiso 0.253(7) 1 calc PR C 2
H56D H 0.9279 0.0556 0.1585 0.068 Uiso 0.253(7) 1 calc PR C 2
C101 C 1.2043(14) -0.1045(7) -0.0115(8) 0.478(19) Uani 1 1 d GDU . .
H101 H 1.2635 -0.1098 -0.0387 0.574 Uiso 1 1 calc R . .
C102 C 1.0925(16) -0.1378(6) -0.0302(6) 0.253(7) Uani 1 1 d GDU . .
H102 H 1.0762 -0.1656 -0.0701 0.303 Uiso 1 1 calc R . .
C103 C 1.0049(11) -0.1299(6) 0.0099(8) 0.267(7) Uani 1 1 d GDU . .
H103 H 0.9293 -0.1524 -0.0027 0.321 Uiso 1 1 calc R . .
C104 C 1.0290(14) -0.0887(7) 0.0688(8) 0.354(12) Uani 1 1 d GDU . .
H104 H 0.9698 -0.0834 0.0960 0.425 Uiso 1 1 calc R . .
C105 C 1.1408(17) -0.0554(5) 0.0876(6) 0.276(7) Uani 1 1 d GDU . .
H105 H 1.1571 -0.0276 0.1274 0.331 Uiso 1 1 calc R . .
C106 C 1.2284(12) -0.0633(6) 0.0474(9) 0.348(11) Uani 1 1 d GDU . .
C107 C 1.3296(12) -0.0224(6) 0.0809(7) 0.237(6) Uani 1 1 d DU . .
H10A H 1.2964 0.0177 0.0914 0.355 Uiso 1 1 calc R . .
H10B H 1.3825 -0.0160 0.0480 0.355 Uiso 1 1 calc R . .
H10C H 1.3784 -0.0410 0.1261 0.355 Uiso 1 1 calc R . .

loop_
_atom_site_aniso_label
_atom_site_aniso_U_11
_atom_site_aniso_U_22
_atom_site_aniso_U_33
_atom_site_aniso_U_23
_atom_site_aniso_U_13
_atom_site_aniso_U_12
P1 0.0307(4) 0.0423(5) 0.0280(4) 0.0051(3) 0.0089(3) 0.0007(3)
B1 0.0333(17) 0.0384(18) 0.0324(18) 0.0063(15) 0.0104(14) -0.0010(14)
N1 0.0344(13) 0.0424(15) 0.0270(13) -0.0018(11) 0.0077(10) -0.0009(11)
O1 0.0497(13) 0.0456(13) 0.0301(12) -0.0011(10) 0.0091(10) 0.0030(10)
C1 0.0349(16) 0.0459(18) 0.0280(16) 0.0061(14) 0.0094(13) 0.0021(13)
C2 0.0434(18) 0.056(2) 0.0382(18) -0.0021(16) 0.0172(15) 0.0011(16)
C3 0.054(2) 0.059(2) 0.0412(19) -0.0098(17) 0.0185(16) -0.0019(17)
C4 0.056(2) 0.051(2) 0.043(2) -0.0075(17) 0.0136(16) -0.0058(17)
C5 0.0380(17) 0.051(2) 0.0395(18) -0.0013(16) 0.0107(14) -0.0039(15)
C6 0.0340(16) 0.0425(17) 0.0302(16) 0.0016(14) 0.0095(13) 0.0003(13)
C11 0.0315(15) 0.0409(17) 0.0344(17) 0.0068(14) 0.0080(13) 0.0014(13)
C12 0.0303(16) 0.0496(19) 0.0418(18) 0.0023(15) 0.0080(14) -0.0002(14)
C13 0.0325(16) 0.051(2) 0.053(2) 0.0024(17) 0.0064(15) 0.0045(15)
C14 0.0390(18) 0.0459(19) 0.045(2) 0.0077(16) -0.0019(15) -0.0014(15)
C15 0.0421(18) 0.051(2) 0.0408(19) 0.0109(16) 0.0079(15) -0.0008(15)
C16 0.0335(16) 0.0518(19) 0.0341(17) 0.0087(15) 0.0079(13) -0.0007(14)
C17 0.0371(18) 0.058(2) 0.055(2) 0.0053(18) 0.0214(16) 0.0024(15)
C18 0.058(2) 0.054(2) 0.060(2) 0.010(2) -0.0004(19) 0.0089(18)
C19 0.049(2) 0.072(2) 0.0379(19) 0.0175(18) 0.0165(16) 0.0112(18)
C21 0.0329(16) 0.0430(17) 0.0359(17) 0.0060(14) 0.0097(13) 0.0000(13)
C22 0.0367(17) 0.0436(18) 0.0429(19) 0.0068(15) 0.0137(14) 0.0033(14)
C23 0.0432(19) 0.0436(18) 0.058(2) 0.0126(17) 0.0222(17) 0.0037(15)
C24 0.0404(18) 0.0388(18) 0.067(2) 0.0047(17) 0.0140(17) -0.0002(15)
C25 0.0439(19) 0.0461(19) 0.054(2) 0.0009(17) 0.0043(16) -0.0040(15)
C26 0.0380(17) 0.0463(19) 0.0412(19) 0.0022(15) 0.0051(14) 0.0010(14)
C27 0.050(2) 0.071(2) 0.0365(19) 0.0176(18) 0.0122(16) -0.0049(18)
C28 0.054(2) 0.054(2) 0.090(3) 0.006(2) 0.020(2) -0.0149(19)
C29 0.054(2) 0.063(2) 0.0368(19) 0.0022(17) -0.0002(16) -0.0081(18)
C31 0.0310(15) 0.0439(17) 0.0357(17) 0.0058(14) 0.0118(13) 0.0017(13)
C32 0.0388(17) 0.0451(18) 0.0389(18) 0.0085(15) 0.0120(14) 0.0053(14)
F32 0.0581(13) 0.0485(12) 0.0601(13) 0.0100(10) 0.0290(11) 0.0144(9)
C33 0.0443(19) 0.061(2) 0.0403(19) 0.0013(17) 0.0183(15) 0.0083(16)
F33 0.0732(15) 0.0791(16) 0.0629(15) 0.0018(13) 0.0400(12) 0.0205(13)
C34 0.047(2) 0.072(3) 0.0383(19) 0.0089(18) 0.0213(16) -0.0024(18)
F34 0.0822(17) 0.0967(19) 0.0557(14) 0.0148(13) 0.0461(13) 0.0010(14)
C35 0.053(2) 0.051(2) 0.048(2) 0.0135(17) 0.0212(17) -0.0032(16)
F35 0.0973(19) 0.0621(15) 0.0782(17) 0.0216(13) 0.0482(15) -0.0051(13)
C36 0.0466(19) 0.0450(18) 0.0440(19) 0.0043(16) 0.0208(16) 0.0003(15)
F36 0.0911(17) 0.0433(12) 0.0740(16) 0.0066(11) 0.0507(14) 0.0006(11)
C41 0.0322(15) 0.0437(17) 0.0336(16) 0.0044(14) 0.0118(13) 0.0031(13)
C42 0.0379(17) 0.0454(18) 0.0355(17) 0.0042(15) 0.0097(14) 0.0002(14)
F42 0.0473(11) 0.0573(13) 0.0499(12) 0.0155(10) 0.0076(9) -0.0111(9)
C43 0.053(2) 0.0454(19) 0.0420(19) 0.0084(16) 0.0127(16) 0.0079(16)
F43 0.0777(16) 0.0593(14) 0.0648(15) 0.0297(12) 0.0093(12) 0.0037(12)
C44 0.044(2) 0.065(2) 0.045(2) 0.0090(18) 0.0038(16) 0.0181(18)
F44 0.0571(14) 0.0900(18) 0.0741(17) 0.0247(15) -0.0054(12) 0.0201(13)
C45 0.0305(17) 0.064(2) 0.047(2) -0.0001(18) 0.0074(14) 0.0028(15)
F45 0.0329(11) 0.0934(18) 0.0740(16) 0.0062(14) 0.0041(10) -0.0036(11)
C46 0.0370(17) 0.0491(19) 0.0415(19) 0.0076(15) 0.0136(14) 0.0002(14)
F46 0.0390(11) 0.0637(13) 0.0618(14) 0.0161(11) 0.0131(10) -0.0097(9)
C51 0.053(2) 0.0440(19) 0.048(2) -0.0048(16) 0.0142(16) 0.0046(16)
C52 0.052(2) 0.0415(19) 0.052(2) -0.0035(17) 0.0117(17) 0.0019(16)
C53 0.064(2) 0.052(2) 0.067(3) -0.003(2) 0.007(2) -0.0024(19)
C54A 0.089(6) 0.073(3) 0.072(3) -0.011(3) -0.003(4) -0.015(4)
C55A 0.091(4) 0.074(4) 0.054(3) -0.020(3) 0.005(3) 0.009(3)
C56A 0.068(4) 0.052(3) 0.049(4) -0.004(3) 0.015(3) 0.013(3)
C54B 0.089(6) 0.073(3) 0.072(3) -0.011(3) -0.003(4) -0.015(4)
C55B 0.091(4) 0.074(4) 0.054(3) -0.020(3) 0.005(3) 0.009(3)
C56B 0.068(4) 0.052(3) 0.049(4) -0.004(3) 0.015(3) 0.013(3)
C101 0.48(2) 0.47(2) 0.47(2) -0.001(10) 0.100(11) -0.011(10)
C102 0.251(10) 0.268(10) 0.240(10) 0.032(8) 0.065(8) 0.022(8)
C103 0.259(10) 0.293(11) 0.246(10) 0.028(9) 0.058(9) -0.011(9)
C104 0.366(14) 0.327(14) 0.360(15) -0.015(10) 0.077(10) -0.003(10)
C105 0.289(11) 0.290(11) 0.275(11) -0.011(9) 0.124(9) 0.001(9)
C106 0.341(14) 0.342(14) 0.367(14) -0.003(10) 0.103(10) 0.035(10)
C107 0.229(9) 0.220(9) 0.229(9) -0.093(7) 0.001(7) 0.010(7)

loop_
_atom_type_symbol
_atom_type_description
_atom_type_scat_dispersion_real
_atom_type_scat_dispersion_imag
_atom_type_scat_source
C C 0.0033 0.0016 'International Tables Vol C Tables 4.2.6.8 and 6.1.1.4'
H H 0.0000 0.0000 'International Tables Vol C Tables 4.2.6.8 and 6.1.1.4'
B B 0.0013 0.0007 'International Tables Vol C Tables 4.2.6.8 and 6.1.1.4'
N N 0.0061 0.0033 'International Tables Vol C Tables 4.2.6.8 and 6.1.1.4'
O O 0.0106 0.0060 'International Tables Vol C Tables 4.2.6.8 and 6.1.1.4'
F F 0.0171 0.0103 'International Tables Vol C Tables 4.2.6.8 and 6.1.1.4'
P P 0.1023 0.0942 'International Tables Vol C Tables 4.2.6.8 and 6.1.1.4'

loop_
_geom_angle_atom_site_label_1
_geom_angle_atom_site_label_2
_geom_angle_atom_site_label_3
_geom_angle
N1 P1 C21 112.39(14)
N1 P1 C1 92.51(14)
C21 P1 C1 120.39(15)
N1 P1 C11 120.67(14)
C21 P1 C11 104.91(14)
C1 P1 C11 106.56(15)
N1 B1 C6 99.8(2)
N1 B1 C31 111.4(3)
C6 B1 C31 115.3(3)
N1 B1 C41 113.8(3)
C6 B1 C41 109.9(3)
C31 B1 C41 106.8(2)
O1 N1 B1 123.2(2)
O1 N1 P1 115.09(18)
B1 N1 P1 116.1(2)
N1 O1 C51 113.9(2)
C2 C1 C6 112.4(3)
C2 C1 P1 120.6(2)
C6 C1 P1 100.5(2)
C2 C1 H1 107.5
C6 C1 H1 107.5
P1 C1 H1 107.5
C3 C2 C1 110.3(3)
C3 C2 H2A 109.6
C1 C2 H2A 109.6
C3 C2 H2B 109.6
C1 C2 H2B 109.6
H2A C2 H2B 108.1
C4 C3 C2 111.5(3)
C4 C3 H3A 109.3
C2 C3 H3A 109.3
C4 C3 H3B 109.3
C2 C3 H3B 109.3
H3A C3 H3B 108.0
C3 C4 C5 110.4(3)
C3 C4 H4A 109.6
C5 C4 H4A 109.6
C3 C4 H4B 109.6
C5 C4 H4B 109.6
H4A C4 H4B 108.1
C4 C5 C6 113.3(3)
C4 C5 H5A 108.9
C6 C5 H5A 108.9
C4 C5 H5B 108.9
C6 C5 H5B 108.9
H5A C5 H5B 107.7
C5 C6 C1 109.5(3)
C5 C6 B1 117.6(3)
C1 C6 B1 107.7(3)
C5 C6 H6 107.2
C1 C6 H6 107.2
B1 C6 H6 107.2
C12 C11 C16 118.4(3)
C12 C11 P1 117.4(2)
C16 C11 P1 124.1(2)
C13 C12 C11 119.2(3)
C13 C12 C17 115.4(3)
C11 C12 C17 125.2(3)
C14 C13 C12 122.9(3)
C14 C13 H13 118.6
C12 C13 H13 118.6
C15 C14 C13 116.9(3)
C15 C14 C18 121.8(3)
C13 C14 C18 121.3(3)
C14 C15 C16 123.4(3)
C14 C15 H15 118.3
C16 C15 H15 118.3
C15 C16 C11 119.0(3)
C15 C16 C19 115.0(3)
C11 C16 C19 125.7(3)
C12 C17 H17A 109.5
C12 C17 H17B 109.5
H17A C17 H17B 109.5
C12 C17 H17C 109.5
H17A C17 H17C 109.5
H17B C17 H17C 109.5
C14 C18 H18A 109.5
C14 C18 H18B 109.5
H18A C18 H18B 109.5
C14 C18 H18C 109.5
H18A C18 H18C 109.5
H18B C18 H18C 109.5
C16 C19 H19A 109.5
C16 C19 H19B 109.5
H19A C19 H19B 109.5
C16 C19 H19C 109.5
H19A C19 H19C 109.5
H19B C19 H19C 109.5
C22 C21 C26 118.7(3)
C22 C21 P1 122.9(3)
C26 C21 P1 118.4(2)
C23 C22 C21 119.0(3)
C23 C22 C27 116.0(3)
C21 C22 C27 125.0(3)
C24 C23 C22 123.1(3)
C24 C23 H23 118.5
C22 C23 H23 118.5
C23 C24 C25 117.5(3)
C23 C24 C28 120.9(4)
C25 C24 C28 121.7(4)
C24 C25 C26 122.6(4)
C24 C25 H25 118.7
C26 C25 H25 118.7
C25 C26 C21 119.1(3)
C25 C26 C29 116.4(3)
C21 C26 C29 124.5(3)
C22 C27 H27A 109.5
C22 C27 H27B 109.5
H27A C27 H27B 109.5
C22 C27 H27C 109.5
H27A C27 H27C 109.5
H27B C27 H27C 109.5
C24 C28 H28A 109.5
C24 C28 H28B 109.5
H28A C28 H28B 109.5
C24 C28 H28C 109.5
H28A C28 H28C 109.5
H28B C28 H28C 109.5
C26 C29 H29A 109.5
C26 C29 H29B 109.5
H29A C29 H29B 109.5
C26 C29 H29C 109.5
H29A C29 H29C 109.5
H29B C29 H29C 109.5
C36 C31 C32 112.8(3)
C36 C31 B1 126.5(3)
C32 C31 B1 120.6(3)
F32 C32 C33 115.4(3)
F32 C32 C31 120.3(3)
C33 C32 C31 124.3(3)
F33 C33 C34 119.8(3)
F33 C33 C32 120.6(3)
C34 C33 C32 119.6(3)
F34 C34 C35 120.1(3)
F34 C34 C33 120.9(3)
C35 C34 C33 119.0(3)
F35 C35 C34 119.5(3)
F35 C35 C36 120.9(3)
C34 C35 C36 119.6(3)
F36 C36 C35 113.9(3)
F36 C36 C31 121.4(3)
C35 C36 C31 124.7(3)
C42 C41 C46 112.4(3)
C42 C41 B1 127.3(3)
C46 C41 B1 120.2(3)
F42 C42 C41 121.0(3)
F42 C42 C43 114.7(3)
C41 C42 C43 124.3(3)
F43 C43 C44 120.3(3)
F43 C43 C42 119.8(3)
C44 C43 C42 119.9(3)
F44 C44 C43 120.5(4)
F44 C44 C45 120.6(4)
C43 C44 C45 118.9(3)
F45 C45 C44 119.7(3)
F45 C45 C46 121.3(3)
C44 C45 C46 119.0(3)
F46 C46 C45 114.7(3)
F46 C46 C41 119.9(3)
C45 C46 C41 125.5(3)
O1 C51 C52 114.2(3)
O1 C51 C56A 107.8(4)
C52 C51 C56A 111.0(4)
O1 C51 C56B 90.7(6)
C52 C51 C56B 111.9(8)
C56A C51 C56B 19.5(7)
O1 C51 H51 107.8
C52 C51 H51 107.8
C56A C51 H51 107.8
C56B C51 H51 123.5
C53 C52 C51 124.6(4)
C53 C52 H52 117.7
C51 C52 H52 117.7
C52 C53 C54A 125.8(5)
C52 C53 C54B 118.5(10)
C54A C53 C54B 12(2)
C52 C53 H53 117.1
C54A C53 H53 117.1
C54B C53 H53 123.4
C53 C54A C55A 108.2(6)
C53 C54A H54A 110.1
C55A C54A H54A 110.1
C53 C54A H54B 110.1
C55A C54A H54B 110.1
H54A C54A H54B 108.4
C54A C55A C56A 112.3(6)
C54A C55A H55A 109.1
C56A C55A H55A 109.1
C54A C55A H55B 109.1
C56A C55A H55B 109.1
H55A C55A H55B 107.9
C51 C56A C55A 110.8(5)
C51 C56A H56A 109.5
C55A C56A H56A 109.5
C51 C56A H56B 109.5
C55A C56A H56B 109.5
H56A C56A H56B 108.1
C53 C54B C55B 120.9(16)
C53 C54B H54C 107.1
C55B C54B H54C 107.1
C53 C54B H54D 107.1
C55B C54B H54D 107.1
H54C C54B H54D 106.8
C56B C55B C54B 104(2)
C56B C55B H55C 110.9
C54B C55B H55C 110.9
C56B C55B H55D 110.9
C54B C55B H55D 110.9
H55C C55B H55D 108.9
C55B C56B C51 105.6(14)
C55B C56B H56C 110.6
C51 C56B H56C 110.6
C55B C56B H56D 110.6
C51 C56B H56D 110.6
H56C C56B H56D 108.8
C102 C101 C106 120.0
C102 C101 H101 120.0
C106 C101 H101 120.0
C101 C102 C103 120.0
C101 C102 H102 120.0
C103 C102 H102 120.0
C102 C103 C104 120.0
C102 C103 H103 120.0
C104 C103 H103 120.0
C105 C104 C103 120.0
C105 C104 H104 120.0
C103 C104 H104 120.0
C104 C105 C106 120.0
C104 C105 H105 120.0
C106 C105 H105 120.0
C105 C106 C101 120.0
C105 C106 C107 105.1(15)
C101 C106 C107 134.9(15)
C106 C107 H10A 109.5
C106 C107 H10B 109.5
H10A C107 H10B 109.5
C106 C107 H10C 109.5
H10A C107 H10C 109.5
H10B C107 H10C 109.5

loop_
_geom_bond_atom_site_label_1
_geom_bond_atom_site_label_2
_geom_bond_distance
P1 N1 1.656(3)
P1 C21 1.818(3)
P1 C1 1.831(3)
P1 C11 1.840(3)
B1 N1 1.593(4)
B1 C6 1.644(5)
B1 C31 1.667(4)
B1 C41 1.671(5)
N1 O1 1.440(3)
O1 C51 1.469(4)
C1 C2 1.528(5)
C1 C6 1.550(4)
C1 H1 0.9900
C2 C3 1.527(5)
C2 H2A 0.9800
C2 H2B 0.9800
C3 C4 1.511(5)
C3 H3A 0.9800
C3 H3B 0.9800
C4 C5 1.524(5)
C4 H4A 0.9800
C4 H4B 0.9800
C5 C6 1.524(5)
C5 H5A 0.9800
C5 H5B 0.9800
C6 H6 0.9900
C11 C12 1.415(4)
C11 C16 1.417(4)
C12 C13 1.389(5)
C12 C17 1.519(5)
C13 C14 1.383(5)
C13 H13 0.9400
C14 C15 1.379(5)
C14 C18 1.502(5)
C15 C16 1.387(5)
C15 H15 0.9400
C16 C19 1.508(5)
C17 H17A 0.9700
C17 H17B 0.9700
C17 H17C 0.9700
C18 H18A 0.9700
C18 H18B 0.9700
C18 H18C 0.9700
C19 H19A 0.9700
C19 H19B 0.9700
C19 H19C 0.9700
C21 C22 1.416(4)
C21 C26 1.416(5)
C22 C23 1.385(5)
C22 C27 1.499(5)
C23 C24 1.374(5)
C23 H23 0.9400
C24 C25 1.385(5)
C24 C28 1.502(5)
C25 C26 1.385(5)
C25 H25 0.9400
C26 C29 1.516(5)
C27 H27A 0.9700
C27 H27B 0.9700
C27 H27C 0.9700
C28 H28A 0.9700
C28 H28B 0.9700
C28 H28C 0.9700
C29 H29A 0.9700
C29 H29B 0.9700
C29 H29C 0.9700
C31 C36 1.380(5)
C31 C32 1.391(5)
C32 F32 1.345(4)
C32 C33 1.380(5)
C33 F33 1.343(4)
C33 C34 1.366(5)
C34 F34 1.347(4)
C34 C35 1.365(5)
C35 F35 1.340(4)
C35 C36 1.379(5)
C36 F36 1.353(4)
C41 C42 1.382(5)
C41 C46 1.390(5)
C42 F42 1.348(4)
C42 C43 1.391(5)
C43 F43 1.342(4)
C43 C44 1.364(5)
C44 F44 1.341(4)
C44 C45 1.374(6)
C45 F45 1.339(4)
C45 C46 1.377(5)
C46 F46 1.355(4)
C51 C52 1.489(5)
C51 C56A 1.509(7)
C51 C56B 1.69(2)
C51 H51 0.9900
C52 C53 1.314(5)
C52 H52 0.9400
C53 C54A 1.468(7)
C53 C54B 1.474(10)
C53 H53 0.9400
C54A C55A 1.530(9)
C54A H54A 0.9800
C54A H54B 0.9800
C55A C56A 1.533(7)
C55A H55A 0.9800
C55A H55B 0.9800
C56A H56A 0.9800
C56A H56B 0.9800
C54B C55B 1.531(10)
C54B H54C 0.9800
C54B H54D 0.9800
C55B C56B 1.528(10)
C55B H55C 0.9800
C55B H55D 0.9800
C56B H56C 0.9800
C56B H56D 0.9800
C101 C102 1.3900
C101 C106 1.3900
C101 H101 0.9400
C102 C103 1.3900
C102 H102 0.9400
C103 C104 1.3900
C103 H103 0.9400
C104 C105 1.3900
C104 H104 0.9400
C105 C106 1.3900
C105 H105 0.9400
C106 C107 1.432(15)
C107 H10A 0.9700
C107 H10B 0.9700
C107 H10C 0.9700

loop_
_geom_torsion_atom_site_label_1
_geom_torsion_atom_site_label_2
_geom_torsion_atom_site_label_3
_geom_torsion_atom_site_label_4
_geom_torsion
C6 B1 N1 O1 153.6(2)
C31 B1 N1 O1 31.3(4)
C41 B1 N1 O1 -89.4(3)
C6 B1 N1 P1 1.4(3)
C31 B1 N1 P1 -120.9(2)
C41 B1 N1 P1 118.4(2)
C21 P1 N1 O1 54.6(2)
C1 P1 N1 O1 179.0(2)
C11 P1 N1 O1 -70.0(2)
C21 P1 N1 B1 -150.9(2)
C1 P1 N1 B1 -26.5(2)
C11 P1 N1 B1 84.5(2)
B1 N1 O1 C51 93.0(3)
P1 N1 O1 C51 -114.5(2)
N1 P1 C1 C2 166.7(3)
C21 P1 C1 C2 -75.4(3)
C11 P1 C1 C2 43.7(3)
N1 P1 C1 C6 42.7(2)
C21 P1 C1 C6 160.57(19)
C11 P1 C1 C6 -80.4(2)
C6 C1 C2 C3 -55.5(4)
P1 C1 C2 C3 -173.8(2)
C1 C2 C3 C4 57.0(4)
C2 C3 C4 C5 -56.7(4)
C3 C4 C5 C6 56.0(4)
C4 C5 C6 C1 -53.6(4)
C4 C5 C6 B1 -176.8(3)
C2 C1 C6 C5 53.4(4)
P1 C1 C6 C5 -177.0(2)
C2 C1 C6 B1 -177.6(3)
P1 C1 C6 B1 -48.1(3)
N1 B1 C6 C5 155.1(3)
C31 B1 C6 C5 -85.5(3)
C41 B1 C6 C5 35.3(4)
N1 B1 C6 C1 31.0(3)
C31 B1 C6 C1 150.4(3)
C41 B1 C6 C1 -88.8(3)
N1 P1 C11 C12 -176.9(2)
C21 P1 C11 C12 55.1(3)
C1 P1 C11 C12 -73.6(3)
N1 P1 C11 C16 1.2(4)
C21 P1 C11 C16 -126.9(3)
C1 P1 C11 C16 104.4(3)
C16 C11 C12 C13 -5.2(5)
P1 C11 C12 C13 172.9(3)
C16 C11 C12 C17 169.8(3)
P1 C11 C12 C17 -12.0(5)
C11 C12 C13 C14 1.9(5)
C17 C12 C13 C14 -173.6(3)
C12 C13 C14 C15 2.1(5)
C12 C13 C14 C18 -179.8(4)
C13 C14 C15 C16 -2.8(5)
C18 C14 C15 C16 179.1(4)
C14 C15 C16 C11 -0.6(5)
C14 C15 C16 C19 173.5(3)
C12 C11 C16 C15 4.6(5)
P1 C11 C16 C15 -173.5(3)
C12 C11 C16 C19 -168.8(3)
P1 C11 C16 C19 13.1(5)
N1 P1 C21 C22 94.6(3)
C1 P1 C21 C22 -12.6(3)
C11 P1 C21 C22 -132.5(3)
N1 P1 C21 C26 -88.5(3)
C1 P1 C21 C26 164.3(2)
C11 P1 C21 C26 44.4(3)
C26 C21 C22 C23 -3.4(5)
P1 C21 C22 C23 173.5(3)
C26 C21 C22 C27 176.5(3)
P1 C21 C22 C27 -6.6(5)
C21 C22 C23 C24 0.8(5)
C27 C22 C23 C24 -179.1(3)
C22 C23 C24 C25 1.8(5)
C22 C23 C24 C28 -178.1(3)
C23 C24 C25 C26 -1.7(6)
C28 C24 C25 C26 178.2(4)
C24 C25 C26 C21 -0.9(6)
C24 C25 C26 C29 177.6(3)
C22 C21 C26 C25 3.5(5)
P1 C21 C26 C25 -173.6(3)
C22 C21 C26 C29 -175.0(3)
P1 C21 C26 C29 8.0(5)
N1 B1 C31 C36 112.4(4)
C6 B1 C31 C36 -0.4(5)
C41 B1 C31 C36 -122.8(3)
N1 B1 C31 C32 -69.9(4)
C6 B1 C31 C32 177.3(3)
C41 B1 C31 C32 54.8(4)
C36 C31 C32 F32 176.0(3)
B1 C31 C32 F32 -1.9(5)
C36 C31 C32 C33 -2.7(5)
B1 C31 C32 C33 179.4(3)
F32 C32 C33 F33 3.2(5)
C31 C32 C33 F33 -178.0(3)
F32 C32 C33 C34 -177.3(3)
C31 C32 C33 C34 1.5(6)
F33 C33 C34 F34 0.4(6)
C32 C33 C34 F34 -179.1(3)
F33 C33 C34 C35 -179.8(3)
C32 C33 C34 C35 0.7(6)
F34 C34 C35 F35 -1.1(6)
C33 C34 C35 F35 179.1(4)
F34 C34 C35 C36 178.4(3)
C33 C34 C35 C36 -1.4(6)
F35 C35 C36 F36 -0.8(5)
C34 C35 C36 F36 179.7(3)
F35 C35 C36 C31 179.5(3)
C34 C35 C36 C31 0.0(6)
C32 C31 C36 F36 -177.7(3)
B1 C31 C36 F36 0.0(5)
C32 C31 C36 C35 1.9(5)
B1 C31 C36 C35 179.7(3)
N1 B1 C41 C42 -15.0(5)
C6 B1 C41 C42 95.9(4)
C31 B1 C41 C42 -138.3(3)
N1 B1 C41 C46 168.1(3)
C6 B1 C41 C46 -81.0(4)
C31 B1 C41 C46 44.8(4)
C46 C41 C42 F42 176.4(3)
B1 C41 C42 F42 -0.7(5)
C46 C41 C42 C43 -2.6(5)
B1 C41 C42 C43 -179.7(3)
F42 C42 C43 F43 3.3(5)
C41 C42 C43 F43 -177.6(3)
F42 C42 C43 C44 -177.4(3)
C41 C42 C43 C44 1.7(6)
F43 C43 C44 F44 -0.9(6)
C42 C43 C44 F44 179.7(3)
F43 C43 C44 C45 179.8(3)
C42 C43 C44 C45 0.4(6)
F44 C44 C45 F45 -1.1(6)
C43 C44 C45 F45 178.2(3)
F44 C44 C45 C46 179.3(3)
C43 C44 C45 C46 -1.4(6)
F45 C45 C46 F46 0.1(5)
C44 C45 C46 F46 179.7(3)
F45 C45 C46 C41 -179.3(3)
C44 C45 C46 C41 0.3(6)
C42 C41 C46 F46 -177.7(3)
B1 C41 C46 F46 -0.4(5)
C42 C41 C46 C45 1.6(5)
B1 C41 C46 C45 179.0(3)
N1 O1 C51 C52 72.6(4)
N1 O1 C51 C56A -163.5(3)
N1 O1 C51 C56B -172.9(9)
O1 C51 C52 C53 114.6(4)
C56A C51 C52 C53 -7.5(6)
C56B C51 C52 C53 13.4(9)
C51 C52 C53 C54A -5.9(10)
C51 C52 C53 C54B 5(3)
C52 C53 C54A C55A -14.2(13)
C54B C53 C54A C55A -70(10)
C53 C54A C55A C56A 46.7(11)
O1 C51 C56A C55A -86.3(6)
C52 C51 C56A C55A 39.5(6)
C56B C51 C56A C55A -57(3)
C54A C55A C56A C51 -61.8(8)
C52 C53 C54B C55B 14(5)
C54A C53 C54B C55B 144(14)
C53 C54B C55B C56B -51(5)
C54B C55B C56B C51 63(2)
O1 C51 C56B C55B -165.9(15)
C52 C51 C56B C55B -49.4(17)
C56A C51 C56B C55B 42.1(19)
C106 C101 C102 C103 0.0
C101 C102 C103 C104 0.0
C102 C103 C104 C105 0.0
C103 C104 C105 C106 0.0
C104 C105 C106 C101 0.0
C104 C105 C106 C107 179.6(3)
C102 C101 C106 C105 0.0
C102 C101 C106 C107 -179.5(3)
